data_2213791
loop_
_publ_author_name
'Li-Hua Wang'
'Jie Yin'
'Xi-Shi Tai'

_publ_section_title
;
 Hexaaquamagnesium(II)
 bis[4-(2-hydroxybenzylideneamino)benzenesulfonate]
;
_journal_coeditor_code HB2398
_journal_issue 6
_journal_name_full 'Acta Crystallographica Section E'
_journal_page_first m1664
_journal_page_last m1664
_journal_paper_doi 10.1107/S160053680702274X
_journal_volume 63
_journal_year 2007
_chemical_formula_iupac '[Mg (H2 O)6] (C13 H10 N O4 S)2'
_chemical_formula_moiety 'H12 Mg O6 2+, 2(C13 H10 N O4 S -)'
_chemical_formula_sum 'C26 H32 Mg N2 O14 S2'
_chemical_formula_weight 684.97
_chemical_name_systematic
;
Hexaaquamagnesium(II) bis[4-(2-hydroxybenzylideneamino)benzenesulfonate]
;
_space_group_IT_number 14
_symmetry_cell_setting monoclinic
_symmetry_space_group_name_Hall '-P 2yn'
_symmetry_space_group_name_H-M 'P 1 21/n 1'
_atom_sites_solution_hydrogens geom
_atom_sites_solution_primary direct
_atom_sites_solution_secondary difmap
_audit_creation_method SHELXL-97
_cell_angle_alpha 90.00
_cell_angle_beta 90.750(10)
_cell_angle_gamma 90.00
_cell_formula_units_Z 2
_cell_length_a 6.2997(17)
_cell_length_b 35.313(9)
_cell_length_c 6.9561(19)
_cell_measurement_reflns_used 3237
_cell_measurement_temperature 291(2)
_cell_measurement_theta_max 26.85
_cell_measurement_theta_min 2.31
_cell_volume 1547.3(7)
_computing_cell_refinement 'SAINT (Bruker, 2000)'
_computing_data_collection 'SMART (Bruker, 2000)'
_computing_data_reduction SAINT
_computing_molecular_graphics SHELXTL
_computing_publication_material SHELXTL
_computing_structure_refinement SHELXTL
_computing_structure_solution 'SHELXTL (Bruker, 2000)'
_diffrn_ambient_temperature 291(2)
_diffrn_measured_fraction_theta_full 0.998
_diffrn_measured_fraction_theta_max 0.998
_diffrn_measurement_device_type 'Bruker SMART APEX CCD'
_diffrn_measurement_method 'phi and omega scans'
_diffrn_radiation_monochromator graphite
_diffrn_radiation_source 'sealed tube'
_diffrn_radiation_type MoK\a
_diffrn_radiation_wavelength 0.71073
_diffrn_reflns_av_R_equivalents 0.0439
_diffrn_reflns_av_sigmaI/netI 0.0623
_diffrn_reflns_limit_h_max 7
_diffrn_reflns_limit_h_min -7
_diffrn_reflns_limit_k_max 43
_diffrn_reflns_limit_k_min -22
_diffrn_reflns_limit_l_max 8
_diffrn_reflns_limit_l_min -8
_diffrn_reflns_number 8390
_diffrn_reflns_theta_full 26.00
_diffrn_reflns_theta_max 26.00
_diffrn_reflns_theta_min 2.98
_exptl_absorpt_coefficient_mu 0.264
_exptl_absorpt_correction_T_max 0.94
_exptl_absorpt_correction_T_min 0.93
_exptl_absorpt_correction_type multi-scan
_exptl_absorpt_process_details '(SADABS; Bruker, 2000)'
_exptl_crystal_colour brown
_exptl_crystal_density_diffrn 1.470
_exptl_crystal_density_method 'not measured'
_exptl_crystal_description block
_exptl_crystal_F_000 716
_exptl_crystal_size_max 0.30
_exptl_crystal_size_mid 0.24
_exptl_crystal_size_min 0.22
_refine_diff_density_max 0.252
_refine_diff_density_min -0.460
_refine_ls_extinction_method none
_refine_ls_goodness_of_fit_ref 1.001
_refine_ls_hydrogen_treatment constr
_refine_ls_matrix_type full
_refine_ls_number_parameters 205
_refine_ls_number_reflns 3041
_refine_ls_number_restraints 0
_refine_ls_restrained_S_all 1.001
_refine_ls_R_factor_all 0.0906
_refine_ls_R_factor_gt 0.0641
_refine_ls_shift/su_max 0.000
_refine_ls_shift/su_mean 0.000
_refine_ls_structure_factor_coef Fsqd
_refine_ls_weighting_details 'calc w=1/[\s^2^(Fo^2^)+(0.0657P)^2^+0.77P] where P=(Fo^2^+2Fc^2^)/3'
_refine_ls_weighting_scheme calc
_refine_ls_wR_factor_gt 0.1386
_refine_ls_wR_factor_ref 0.1463
_reflns_number_gt 2173
_reflns_number_total 3041
_reflns_threshold_expression I>2\s(I)
_cod_data_source_file hb2398.cif
_cod_data_source_block I
_cod_depositor_comments
;
The following automatic conversions were performed:
'_symmetry_cell_setting' value 'Monoclinic' changed to 'monoclinic'
according to '/home/saulius/struct/CIF-dictionaries/cif_core.dic'
dictionary named 'cif_core.dic' version 2.4.1 from 2010-06-29.

Automatic conversion script
Id: cif_fix_enum 1527 2010-12-29 10:47:43Z saulius 

The following automatic conversions were performed:

'_symmetry_cell_setting' value 'Monoclinic' changed to 'monoclinic'
according to /home/saulius/struct/CIF-dictionaries/cif_core.dic
dictionary named 'cif_core.dic' version 2.4.1 from 2010-06-29.

Automatic conversion script
Id: cif_fix_values 1715 2011-07-08 13:25:40Z adriana 
;
_cod_original_sg_symbol_H-M 'P 21/n'
_cod_database_code 2213791
_cod_database_fobs_code 2213791

loop_
_symmetry_equiv_pos_as_xyz
'x, y, z'
'-x+1/2, y+1/2, -z+1/2'
'-x, -y, -z'
'x-1/2, -y-1/2, z-1/2'

loop_
_atom_site_type_symbol
_atom_site_label
_atom_site_fract_x
_atom_site_fract_y
_atom_site_fract_z
_atom_site_U_iso_or_equiv
_atom_site_adp_type
_atom_site_calc_flag
_atom_site_refinement_flags
_atom_site_occupancy
C C1 0.5147(7) 0.29797(12) 0.5190(6) 0.0540(10) Uani d . 1
C C2 0.6701(8) 0.32508(13) 0.5548(6) 0.0647(12) Uani d . 1
H H2 0.8064 0.3173 0.5893 0.078 Uiso calc R 1
C C3 0.6272(9) 0.36279(14) 0.5404(7) 0.0724(13) Uani d . 1
H H3 0.7326 0.3806 0.5663 0.087 Uiso calc R 1
C C4 0.4255(9) 0.37428(13) 0.4871(7) 0.0712(14) Uani d . 1
H H4 0.3957 0.4000 0.4748 0.085 Uiso calc R 1
C C5 0.2695(9) 0.34828(14) 0.4524(6) 0.0696(13) Uani d . 1
H H5 0.1344 0.3564 0.4158 0.083 Uiso calc R 1
C C6 0.3106(8) 0.31045(12) 0.4710(6) 0.0575(11) Uani d . 1
C C7 0.5634(7) 0.25773(12) 0.5315(5) 0.0532(10) Uani d . 1
H H7 0.7020 0.2506 0.5614 0.064 Uiso calc R 1
C C8 0.4826(6) 0.19365(11) 0.5055(5) 0.0466(9) Uani d . 1
C C9 0.3252(6) 0.16787(12) 0.5564(6) 0.0556(10) Uani d . 1
H H9 0.1914 0.1765 0.5901 0.067 Uiso calc R 1
C C10 0.3670(6) 0.13009(12) 0.5569(6) 0.0495(9) Uani d . 1
H H10 0.2622 0.1130 0.5925 0.059 Uiso calc R 1
C C11 0.5665(5) 0.11689(10) 0.5043(4) 0.0349(7) Uani d . 1
C C12 0.7255(6) 0.14225(11) 0.4507(5) 0.0455(9) Uani d . 1
H H12 0.8588 0.1336 0.4155 0.055 Uiso calc R 1
C C13 0.6805(6) 0.18019(12) 0.4514(6) 0.0525(10) Uani d . 1
H H13 0.7845 0.1973 0.4148 0.063 Uiso calc R 1
Mg Mg1 1.0000 0.0000 0.0000 0.0385(4) Uani d S 1
N N1 0.4280(5) 0.23230(10) 0.5038(5) 0.0536(8) Uani d . 1
O O1 0.1544(5) 0.28509(10) 0.4396(5) 0.0771(10) Uani d . 1
H H1C 0.2119 0.2635 0.4541 0.092 Uiso d R 1
O O2 0.8439(3) 0.06285(7) 0.4953(3) 0.0406(6) Uani d . 1
O O3 0.5166(4) 0.05345(7) 0.3242(3) 0.0465(6) Uani d . 1
O O4 0.5167(4) 0.05225(7) 0.6716(3) 0.0452(6) Uani d . 1
O O5 0.7139(3) 0.02654(7) -0.0016(3) 0.0421(6) Uani d . 1
H H5A 0.7144 0.0460 -0.0981 0.063 Uiso d R 1
H H5B 0.6887 0.0377 0.1221 0.063 Uiso d R 1
O O6 1.1087(4) 0.03733(8) 0.2055(4) 0.0536(7) Uani d . 1
H H6B 1.2111 0.0247 0.2852 0.080 Uiso d R 1
H H6C 0.9918 0.0457 0.2832 0.080 Uiso d R 1
O O7 0.8927(4) -0.03449(8) 0.2191(4) 0.0519(7) Uani d . 1
H H7B 0.7912 -0.0209 0.2956 0.078 Uiso d R 1
H H7C 1.0104 -0.0419 0.2983 0.078 Uiso d R 1
S S1 0.61427(12) 0.06773(2) 0.49840(11) 0.0325(2) Uani d . 1

loop_
_atom_site_aniso_label
_atom_site_aniso_U_11
_atom_site_aniso_U_22
_atom_site_aniso_U_33
_atom_site_aniso_U_12
_atom_site_aniso_U_13
_atom_site_aniso_U_23
C1 0.067(3) 0.050(2) 0.046(2) 0.0107(19) 0.0090(19) 0.0048(17)
C2 0.070(3) 0.053(3) 0.071(3) 0.002(2) 0.002(2) 0.005(2)
C3 0.086(4) 0.057(3) 0.075(3) -0.008(3) 0.014(3) 0.003(2)
C4 0.107(4) 0.044(2) 0.063(3) 0.018(3) 0.012(3) 0.002(2)
C5 0.098(4) 0.059(3) 0.052(3) 0.028(3) -0.008(2) 0.010(2)
C6 0.072(3) 0.052(2) 0.048(2) 0.003(2) -0.004(2) 0.0087(18)
C7 0.057(3) 0.052(2) 0.050(2) 0.015(2) -0.0015(18) 0.0063(18)
C8 0.049(2) 0.041(2) 0.049(2) 0.0062(17) -0.0054(16) 0.0030(16)
C9 0.036(2) 0.059(3) 0.072(3) 0.0088(18) 0.0053(18) -0.002(2)
C10 0.0361(19) 0.053(2) 0.059(2) 0.0043(17) 0.0096(16) -0.0018(18)
C11 0.0269(16) 0.0469(19) 0.0309(15) -0.0006(13) -0.0022(12) 0.0033(14)
C12 0.0388(19) 0.047(2) 0.051(2) 0.0036(16) 0.0147(16) 0.0013(16)
C13 0.051(2) 0.049(2) 0.058(2) -0.0100(18) 0.0121(18) -0.0013(18)
Mg1 0.0372(9) 0.0385(9) 0.0398(9) -0.0013(7) -0.0019(6) -0.0002(7)
N1 0.057(2) 0.052(2) 0.0507(19) 0.0073(17) -0.0018(15) 0.0017(15)
O1 0.069(2) 0.066(2) 0.096(3) 0.0148(17) -0.0236(18) 0.0034(17)
O2 0.0178(10) 0.0545(15) 0.0494(13) 0.0060(9) -0.0004(9) -0.0018(11)
O3 0.0340(12) 0.0584(16) 0.0470(14) 0.0014(11) -0.0062(10) -0.0143(12)
O4 0.0306(12) 0.0580(16) 0.0471(14) 0.0023(11) 0.0035(10) 0.0138(12)
O5 0.0310(12) 0.0564(15) 0.0388(12) 0.0093(11) 0.0012(9) -0.0032(11)
O6 0.0300(13) 0.077(2) 0.0534(16) 0.0003(12) -0.0036(11) -0.0246(14)
O7 0.0286(12) 0.0743(19) 0.0528(15) -0.0006(11) 0.0012(10) 0.0264(13)
S1 0.0202(4) 0.0428(5) 0.0345(4) 0.0020(3) -0.0012(3) -0.0007(3)

loop_
_atom_type_symbol
_atom_type_description
_atom_type_scat_dispersion_real
_atom_type_scat_dispersion_imag
_atom_type_scat_source
C C 0.0033 0.0016 'International Tables Vol C Tables 4.2.6.8 and 6.1.1.4'
H H 0.0000 0.0000 'International Tables Vol C Tables 4.2.6.8 and 6.1.1.4'
N N 0.0061 0.0033 'International Tables Vol C Tables 4.2.6.8 and 6.1.1.4'
O O 0.0106 0.0060 'International Tables Vol C Tables 4.2.6.8 and 6.1.1.4'
Mg Mg 0.0486 0.0363 'International Tables Vol C Tables 4.2.6.8 and 6.1.1.4'
S S 0.1246 0.1234 'International Tables Vol C Tables 4.2.6.8 and 6.1.1.4'

loop_
_geom_angle_atom_site_label_1
_geom_angle_atom_site_label_2
_geom_angle_atom_site_label_3
_geom_angle_site_symmetry_1
_geom_angle_site_symmetry_3
_geom_angle
C2 C1 C6 . . 118.0(4)
C2 C1 C7 . . 121.0(4)
C6 C1 C7 . . 121.0(4)
C3 C2 C1 . . 121.5(5)
C3 C2 H2 . . 119.3
C1 C2 H2 . . 119.3
C2 C3 C4 . . 119.2(5)
C2 C3 H3 . . 120.4
C4 C3 H3 . . 120.4
C5 C4 C3 . . 120.6(4)
C5 C4 H4 . . 119.7
C3 C4 H4 . . 119.7
C4 C5 C6 . . 120.4(5)
C4 C5 H5 . . 119.8
C6 C5 H5 . . 119.8
O1 C6 C5 . . 119.9(4)
O1 C6 C1 . . 119.9(4)
C5 C6 C1 . . 120.2(5)
N1 C7 C1 . . 123.3(4)
N1 C7 H7 . . 118.4
C1 C7 H7 . . 118.4
C13 C8 C9 . . 119.2(4)
C13 C8 N1 . . 123.3(4)
C9 C8 N1 . . 117.4(4)
C10 C9 C8 . . 120.2(4)
C10 C9 H9 . . 119.9
C8 C9 H9 . . 119.9
C9 C10 C11 . . 120.2(4)
C9 C10 H10 . . 119.9
C11 C10 H10 . . 119.9
C10 C11 C12 . . 120.5(3)
C10 C11 S1 . . 119.4(3)
C12 C11 S1 . . 120.1(3)
C13 C12 C11 . . 118.5(3)
C13 C12 H12 . . 120.8
C11 C12 H12 . . 120.8
C12 C13 C8 . . 121.4(4)
C12 C13 H13 . . 119.3
C8 C13 H13 . . 119.3
O5 Mg1 O5 . 3_755 180.0
O5 Mg1 O6 . . 89.73(10)
O5 Mg1 O6 3_755 . 90.27(10)
O5 Mg1 O6 . 3_755 90.27(10)
O5 Mg1 O6 3_755 3_755 89.73(10)
O6 Mg1 O6 . 3_755 180.0
O5 Mg1 O7 . 3_755 91.30(10)
O5 Mg1 O7 3_755 3_755 88.70(10)
O6 Mg1 O7 . 3_755 91.47(11)
O6 Mg1 O7 3_755 3_755 88.53(11)
O5 Mg1 O7 . . 88.70(10)
O5 Mg1 O7 3_755 . 91.30(10)
O6 Mg1 O7 . . 88.53(11)
O6 Mg1 O7 3_755 . 91.47(11)
O7 Mg1 O7 3_755 . 180.0
C7 N1 C8 . . 121.9(4)
C6 O1 H1C . . 105.6
Mg1 O5 H5A . . 108.8
Mg1 O5 H5B . . 110.0
H5A O5 H5B . . 109.5
Mg1 O6 H6B . . 108.7
Mg1 O6 H6C . . 109.7
H6B O6 H6C . . 109.4
Mg1 O7 H7B . . 109.8
Mg1 O7 H7C . . 109.1
H7B O7 H7C . . 109.5
O3 S1 O2 . . 111.04(14)
O3 S1 O4 . . 112.40(15)
O2 S1 O4 . . 113.27(14)
O3 S1 C11 . . 107.02(15)
O2 S1 C11 . . 106.65(14)
O4 S1 C11 . . 105.96(15)

loop_
_geom_bond_atom_site_label_1
_geom_bond_atom_site_label_2
_geom_bond_site_symmetry_2
_geom_bond_distance
_geom_bond_publ_flag
C1 C2 . 1.389(6) ?
C1 C6 . 1.396(6) ?
C1 C7 . 1.456(6) ?
C2 C3 . 1.362(7) ?
C2 H2 . 0.9300 ?
C3 C4 . 1.380(7) ?
C3 H3 . 0.9300 ?
C4 C5 . 1.364(7) ?
C4 H4 . 0.9300 ?
C5 C6 . 1.366(6) ?
C5 H5 . 0.9300 ?
C6 O1 . 1.346(5) ?
C7 N1 . 1.251(5) ?
C7 H7 . 0.9300 ?
C8 C13 . 1.391(5) ?
C8 C9 . 1.395(6) ?
C8 N1 . 1.408(5) ?
C9 C10 . 1.360(6) ?
C9 H9 . 0.9300 ?
C10 C11 . 1.394(5) ?
C10 H10 . 0.9300 ?
C11 C12 . 1.398(5) ?
C11 S1 . 1.762(4) ?
C12 C13 . 1.369(5) ?
C12 H12 . 0.9300 ?
C13 H13 . 0.9300 ?
Mg1 O5 . 2.031(2) y
Mg1 O5 3_755 2.031(2) ?
Mg1 O6 . 2.055(2) y
Mg1 O6 3_755 2.055(2) ?
Mg1 O7 3_755 2.071(2) ?
Mg1 O7 . 2.071(2) y
O1 H1C . 0.8500 ?
O2 S1 . 1.457(2) ?
O3 S1 . 1.443(2) ?
O4 S1 . 1.465(2) ?
O5 H5A . 0.9599 ?
O5 H5B . 0.9618 ?
O6 H6B . 0.9551 ?
O6 H6C . 0.9653 ?
O7 H7B . 0.9645 ?
O7 H7C . 0.9544 ?

loop_
_geom_hbond_atom_site_label_D
_geom_hbond_atom_site_label_H
_geom_hbond_atom_site_label_A
_geom_hbond_site_symmetry_A
_geom_hbond_distance_DH
_geom_hbond_distance_HA
_geom_hbond_distance_DA
_geom_hbond_angle_DHA
O1 H1C N1 . 0.85 1.78 2.574(5) 154
O5 H5A O4 1_554 0.96 2.03 2.732(3) 129
O5 H5B O3 . 0.96 1.87 2.768(3) 154
O6 H6B O3 1_655 0.96 2.19 2.749(3) 116
O6 H6C O2 . 0.97 1.86 2.783(3) 160
O7 H7B O4 3_656 0.96 2.25 2.770(3) 113
O7 H7C O2 3_756 0.95 1.85 2.760(3) 159
